data_7113954
loop_
_publ_author_name
'Xiaozhou Ma'
'Zhenjie Zhang'
'Wei Shi'
'Leilei Li'
'Jiyong Zou'
'Peng Cheng'

_publ_section_title
;
 An unusual water-bridged homospin CoII single-chain magnet
;
_journal_name_full Chem.Commun.
_journal_page_first 6340
_journal_paper_doi 10.1039/C4CC01909A
_journal_volume 50
_journal_year 2014
_chemical_formula_moiety 'C34 H28 Co N4 O11'
_chemical_formula_sum 'C34 H28 Co N4 O11'
_chemical_formula_weight 727.53
_chemical_name_systematic
;
 ? 
;
_space_group_crystal_system triclinic
_space_group_IT_number 2
_space_group_name_Hall '-P 1'
_space_group_name_H-M_alt 'P -1'
_symmetry_space_group_name_Hall '-P 1'
_symmetry_space_group_name_H-M 'P -1'
_atom_sites_solution_hydrogens geom
_atom_sites_solution_primary direct
_atom_sites_solution_secondary difmap
_audit_creation_date 2014-03-05
_audit_creation_method
;
Olex2 1.2
(compiled 2014.02.11 svn.r2872 for OlexSys, GUI svn.r4781)
;
_cell_angle_alpha 89.990(3)
_cell_angle_beta 79.663(3)
_cell_angle_gamma 88.438(3)
_cell_formula_units_Z 2
_cell_length_a 8.3977(11)
_cell_length_b 9.4360(12)
_cell_length_c 20.338(3)
_cell_measurement_reflns_used 5522
_cell_measurement_temperature 293(2)
_cell_measurement_theta_max 25.01
_cell_measurement_theta_min 3.05
_cell_volume 1584.8(4)
_computing_cell_refinement 'CrystalClear (Rigaku/MSC Inc., 2005)'
_computing_data_collection 'CrystalClear (Rigaku/MSC Inc., 2005)'
_computing_data_reduction 'CrystalClear (Rigaku/MSC Inc., 2005)'
_computing_molecular_graphics 'Olex2 (Dolomanov et al., 2009)'
_computing_publication_material 'Olex2 (Dolomanov et al., 2009)'
_computing_structure_refinement 'XL (Sheldrick, 2008)'
_computing_structure_solution 'SHELXS-97 (Sheldrick, 1990)'
_diffrn_ambient_temperature 293(2)
_diffrn_measured_fraction_theta_full 0.992
_diffrn_measured_fraction_theta_max 0.992
_diffrn_measurement_device_type 'Rigaku SCX-mini'
_diffrn_measurement_method '\w scans'
_diffrn_radiation_monochromator graphite
_diffrn_radiation_type MoK\a
_diffrn_radiation_wavelength 0.71075
_diffrn_reflns_av_R_equivalents 0.0356
_diffrn_reflns_av_unetI/netI 0.0578
_diffrn_reflns_limit_h_max 9
_diffrn_reflns_limit_h_min -9
_diffrn_reflns_limit_k_max 11
_diffrn_reflns_limit_k_min -11
_diffrn_reflns_limit_l_max 24
_diffrn_reflns_limit_l_min -19
_diffrn_reflns_number 9713
_diffrn_reflns_theta_full 25.01
_diffrn_reflns_theta_max 25.01
_diffrn_reflns_theta_min 3.05
_diffrn_source 'fine-focus sealed tube'
_exptl_absorpt_coefficient_mu 0.613
_exptl_absorpt_correction_T_max 0.9700
_exptl_absorpt_correction_T_min 0.8873
_exptl_absorpt_correction_type multi-scan
_exptl_absorpt_process_details
;
CrysAlisPro, Oxford Diffraction Ltd.,
Version 1.171.36.21
Empirical absorption correction using spherical harmonics,
 implemented in SCALE3 ABSPACK scaling algorithm.
;
_exptl_crystal_colour brown
_exptl_crystal_density_diffrn 1.525
_exptl_crystal_density_method 'not measured'
_exptl_crystal_description block
_exptl_crystal_F_000 750
_exptl_crystal_size_max 0.2
_exptl_crystal_size_mid 0.1
_exptl_crystal_size_min 0.05
_refine_diff_density_max 1.037
_refine_diff_density_min -0.736
_refine_diff_density_rms 0.082
_refine_ls_extinction_method none
_refine_ls_goodness_of_fit_ref 1.069
_refine_ls_hydrogen_treatment mixed
_refine_ls_matrix_type full
_refine_ls_number_parameters 464
_refine_ls_number_reflns 5522
_refine_ls_number_restraints 26
_refine_ls_restrained_S_all 1.081
_refine_ls_R_factor_all 0.0888
_refine_ls_R_factor_gt 0.0696
_refine_ls_shift/su_max 0.009
_refine_ls_shift/su_mean 0.000
_refine_ls_structure_factor_coef Fsqd
_refine_ls_weighting_details 'calc w=1/[\s^2^(Fo^2^)+(0.0709P)^2^+3.7494P] where P=(Fo^2^+2Fc^2^)/3'
_refine_ls_weighting_scheme calc
_refine_ls_wR_factor_gt 0.1615
_refine_ls_wR_factor_ref 0.1730
_reflns_number_gt 4374
_reflns_number_total 5522
_reflns_threshold_expression >2sigma(I)
_cod_data_source_file c4cc01909a2.cif
_cod_data_source_block c090224c
_cod_database_code 7113954
_olex2_refinement_description
;
1. Fixed Uiso
 At 1.2 times of:
  All C(H) groups, All O(H,H) groups
 At 1.5 times of:
  All C(H,H,H) groups
2. Restrained distances
 H7B-O7
 0.85 with sigma of 0.02
 O7-H7A
 0.85 with sigma of 0.02
3. Uiso/Uaniso restraints and constraints
C31 \\sim C32 \\sim N3: within 1.7A with sigma of 0.001 and sigma for terminal
atoms of 0.002
C29 \\sim N4 \\sim C30: within 1.7A with sigma of 0.001 and sigma for terminal
atoms of 0.002
4.a Aromatic/amide H refined with riding coordinates:
 C3(H3), C4(H4), C5(H5), C7(H7), C13(H13), C14(H14), C17(H17), C19(H19),
 C20(H20), C21(H21), C27(H27), C28(H28), C60(H60), C89(H89)
4.b Idealised Me refined as rotating group:
 C29(H29A,H29B,H29C), C30(H30A,H30B,H30C), C31(H31A,H31B,H31C), C32(H32A,H32B,
 H32C)
;

loop_
_space_group_symop_id
_space_group_symop_operation_xyz
1 'x, y, z'
2 '-x, -y, -z'

loop_
_atom_site_label
_atom_site_type_symbol
_atom_site_fract_x
_atom_site_fract_y
_atom_site_fract_z
_atom_site_U_iso_or_equiv
_atom_site_adp_type
_atom_site_occupancy
_atom_site_calc_flag
_atom_site_site_symmetry_order
_atom_site_refinement_flags_posn
_atom_site_refinement_flags_adp
_atom_site_refinement_flags_occupancy
C1 C 0.4933(6) 0.8304(5) 1.1239(2) 0.0323(11) Uani 1 d 1 . . .
C2 C 0.3957(6) 0.8370(5) 1.1939(2) 0.0294(10) Uani 1 d 1 . . .
C3 C 0.2624(7) 0.9256(6) 1.2070(3) 0.0456(14) Uani 1 d 1 . . .
H3 H 0.2304 0.9770 1.1723 0.055 Uiso 1 calc 1 R . .
C4 C 0.1745(7) 0.9401(7) 1.2710(3) 0.0534(16) Uani 1 d 1 . . .
H4 H 0.0846 1.0015 1.2793 0.064 Uiso 1 calc 1 R . .
C5 C 0.2203(6) 0.8633(6) 1.3225(3) 0.0437(13) Uani 1 d 1 . . .
H5 H 0.1623 0.8733 1.3658 0.052 Uiso 1 calc 1 R . .
C6 C 0.3523(6) 0.7720(5) 1.3093(2) 0.0313(11) Uani 1 d 1 . . .
C7 C 0.4422(6) 0.7594(5) 1.2460(2) 0.0282(10) Uani 1 d 1 . . .
H7 H 0.5335 0.6995 1.2380 0.034 Uiso 1 calc 1 R . .
C8 C 0.4533(6) 0.7686(5) 1.4144(2) 0.0322(11) Uani 1 d 1 . . .
C9 C 0.4953(6) 0.6865(5) 1.4714(2) 0.0282(10) Uani 1 d 1 . . .
C10 C 0.4769(5) 0.5389(5) 1.4732(2) 0.0255(10) Uani 1 d 1 . . .
C11 C 0.4150(6) 0.4668(5) 1.4233(2) 0.0278(10) Uani 1 d 1 . . .
C12 C 0.3654(6) 0.5473(5) 1.3673(2) 0.0314(11) Uani 1 d 1 . . .
C13 C 0.3987(6) 0.3224(5) 1.4259(2) 0.0317(11) Uani 1 d 1 . . .
H13 H 0.3578 0.2758 1.3925 0.038 Uiso 1 calc 1 R . .
C14 C 0.5562(6) 0.7549(5) 1.5212(2) 0.0330(11) Uani 1 d 1 . . .
H14 H 0.5674 0.8527 1.5196 0.040 Uiso 1 calc 1 R . .
C15 C 0.0252(6) 0.8520(5) 0.8682(2) 0.0265(10) Uani 1 d 1 . . .
C16 C 0.1219(6) 0.8508(5) 0.7977(2) 0.0275(10) Uani 1 d 1 . . .
C17 C 0.0746(6) 0.7695(4) 0.7479(2) 0.0259(10) Uani 1 d 1 . . .
H17 H -0.0136 0.7107 0.7575 0.031 Uiso 1 calc 1 R . .
C18 C 0.1622(6) 0.7783(5) 0.6836(2) 0.0276(10) Uani 1 d 1 . . .
C19 C 0.2915(6) 0.8653(5) 0.6683(2) 0.0385(12) Uani 1 d 1 . . .
H19 H 0.3468 0.8718 0.6246 0.046 Uiso 1 calc 1 R . .
C20 C 0.3390(7) 0.9432(6) 0.7184(3) 0.0457(14) Uani 1 d 1 . . .
H20 H 0.4283 1.0007 0.7085 0.055 Uiso 1 calc 1 R . .
C21 C 0.2546(6) 0.9361(5) 0.7833(2) 0.0367(12) Uani 1 d 1 . . .
H21 H 0.2870 0.9886 0.8170 0.044 Uiso 1 calc 1 R . .
C22 C 0.1408(6) 0.5499(5) 0.6304(2) 0.0299(10) Uani 1 d 1 . . .
C23 C 0.0846(5) 0.4672(5) 0.5772(2) 0.0244(9) Uani 1 d 1 . . .
C24 C 0.0246(5) 0.5402(5) 0.5260(2) 0.0245(9) Uani 1 d 1 . . .
C25 C 0.0116(6) 0.6885(5) 0.5246(2) 0.0278(10) Uani 1 d 1 . . .
C26 C 0.0543(6) 0.7720(5) 0.5802(2) 0.0295(10) Uani 1 d 1 . . .
C27 C -0.0446(6) 0.7562(5) 0.4735(2) 0.0300(10) Uani 1 d 1 . . .
H27 H -0.0512 0.8547 0.4728 0.036 Uiso 1 calc 1 R . .
C28 C 0.0925(6) 0.3223(5) 0.5780(2) 0.0313(11) Uani 1 d 1 . . .
H28 H 0.1297 0.2754 0.6127 0.038 Uiso 1 calc 1 R . .
C29 C 0.5401(10) 0.6649(8) 0.8186(4) 0.0826(15) Uani 1 d 1 . . .
H29A H 0.6130 0.7396 0.8230 0.124 Uiso 1 calc 1 GR . .
H29B H 0.4959 0.6787 0.7786 0.124 Uiso 1 calc 1 GR . .
H29C H 0.5976 0.5752 0.8163 0.124 Uiso 1 calc 1 GR . .
C30 C 0.2859(10) 0.5658(8) 0.8782(4) 0.0825(15) Uani 1 d 1 . . .
H30A H 0.1970 0.5947 0.9125 0.124 Uiso 1 calc 1 GR . .
H30B H 0.3261 0.4738 0.8886 0.124 Uiso 1 calc 1 GR . .
H30C H 0.2499 0.5618 0.8360 0.124 Uiso 1 calc 1 GR . .
C31 C 0.1921(10) 0.5546(8) 1.0820(4) 0.0836(15) Uani 1 d 1 . . .
H31A H 0.1528 0.5332 1.0417 0.125 Uiso 1 calc 1 GR . .
H31B H 0.2036 0.4687 1.1062 0.125 Uiso 1 calc 1 GR . .
H31C H 0.2953 0.5984 1.0710 0.125 Uiso 1 calc 1 GR . .
C32 C 0.0311(10) 0.6162(8) 1.1924(4) 0.0790(15) Uani 1 d 1 . . .
H32A H -0.0408 0.6891 1.2147 0.119 Uiso 1 calc 1 GR . .
H32B H 0.1258 0.6085 1.2127 0.119 Uiso 1 calc 1 GR . .
H32C H -0.0230 0.5274 1.1963 0.119 Uiso 1 calc 1 GR . .
C60 C 0.0250(7) 0.7655(6) 1.0969(3) 0.0495(14) Uani 1 d 1 . . .
H60 H -0.0467 0.8245 1.1254 0.059 Uiso 1 calc 1 R . .
C89 C 0.3991(9) 0.7638(6) 0.9231(4) 0.0594(17) Uani 1 d 1 . . .
H89 H 0.3070 0.7610 0.9562 0.071 Uiso 1 calc 1 R . .
Co1 Co 0.0000 1.0000 1.0000 0.0241(2) Uani 1 d 2 S T P
Co2 Co 0.5000 1.0000 1.0000 0.0246(2) Uani 1 d 2 S T P
N1 N 0.1145(5) 0.6962(4) 0.63030(18) 0.0287(9) Uani 1 d 1 . . .
N2 N 0.3977(5) 0.6928(4) 1.36463(18) 0.0311(9) Uani 1 d 1 . . .
N3 N 0.0775(8) 0.6512(6) 1.1233(3) 0.0760(13) Uani 1 d 1 . . .
N4 N 0.4137(8) 0.6668(6) 0.8743(3) 0.0756(13) Uani 1 d 1 . . .
O1 O 0.0841(4) 0.9274(4) 0.90845(16) 0.0403(9) Uani 1 d 1 . . .
O2 O -0.1019(4) 0.7877(4) 0.88069(16) 0.0381(8) Uani 1 d 1 . . .
O3 O 0.6359(4) 0.7858(4) 1.11470(16) 0.0400(8) Uani 1 d 1 . . .
O4 O 0.4198(4) 0.8726(5) 1.07781(18) 0.0551(11) Uani 1 d 1 . . .
O5 O 0.4909(5) 0.8509(5) 0.9278(2) 0.0642(13) Uani 1 d 1 . . .
O6 O 0.0597(5) 0.8028(4) 1.03920(18) 0.0456(9) Uani 1 d 1 . . .
O7 O 0.2458(4) 1.0831(3) 1.00132(15) 0.0275(7) Uani 1 d 1 D . .
O8 O 0.2976(5) 0.4932(4) 1.32662(18) 0.0488(10) Uani 1 d 1 . . .
O9 O 0.4668(5) 0.8962(4) 1.41111(18) 0.0518(10) Uani 1 d 1 . . .
O10 O 0.2078(5) 0.4940(4) 0.67212(16) 0.0426(9) Uani 1 d 1 . . .
O11 O 0.0375(5) 0.8996(3) 0.58339(18) 0.0501(10) Uani 1 d 1 . . .
H7A H 0.217(7) 1.137(5) 1.035(2) 0.060 Uiso 1 d 1 DR . .
H7B H 0.273(7) 1.137(5) 0.968(2) 0.060 Uiso 1 d 1 DR . .

loop_
_atom_site_aniso_label
_atom_site_aniso_U_11
_atom_site_aniso_U_22
_atom_site_aniso_U_33
_atom_site_aniso_U_23
_atom_site_aniso_U_13
_atom_site_aniso_U_12
C1 0.040(3) 0.032(2) 0.027(3) 0.015(2) -0.010(2) -0.012(2)
C2 0.036(3) 0.027(2) 0.027(3) 0.0123(19) -0.008(2) -0.007(2)
C3 0.050(3) 0.049(3) 0.039(3) 0.020(3) -0.014(3) 0.007(3)
C4 0.051(4) 0.059(4) 0.046(4) 0.016(3) -0.005(3) 0.024(3)
C5 0.041(3) 0.053(3) 0.032(3) 0.010(2) 0.006(2) 0.009(3)
C6 0.039(3) 0.028(2) 0.028(3) 0.011(2) -0.008(2) 0.001(2)
C7 0.032(3) 0.028(2) 0.024(2) 0.0085(19) -0.0043(19) -0.001(2)
C8 0.042(3) 0.029(3) 0.024(3) 0.009(2) -0.001(2) -0.003(2)
C9 0.036(3) 0.026(2) 0.020(2) 0.0051(18) 0.0010(19) 0.002(2)
C10 0.027(2) 0.030(2) 0.018(2) 0.0056(18) 0.0013(18) 0.0029(19)
C11 0.031(3) 0.030(2) 0.020(2) 0.0046(19) -0.0003(19) 0.002(2)
C12 0.040(3) 0.031(3) 0.023(2) 0.005(2) -0.005(2) 0.001(2)
C13 0.044(3) 0.029(2) 0.022(2) -0.0001(19) -0.005(2) 0.001(2)
C14 0.044(3) 0.027(2) 0.027(3) 0.005(2) -0.004(2) -0.001(2)
C15 0.032(3) 0.028(2) 0.019(2) -0.0018(19) -0.0044(19) 0.004(2)
C16 0.036(3) 0.027(2) 0.020(2) -0.0040(18) -0.0053(19) 0.005(2)
C17 0.033(3) 0.019(2) 0.026(2) -0.0012(18) -0.0054(19) 0.0030(18)
C18 0.040(3) 0.026(2) 0.017(2) -0.0067(18) -0.0061(19) 0.001(2)
C19 0.045(3) 0.044(3) 0.023(3) -0.007(2) 0.004(2) -0.009(2)
C20 0.048(3) 0.053(3) 0.033(3) -0.008(2) 0.002(2) -0.021(3)
C21 0.043(3) 0.040(3) 0.028(3) -0.010(2) -0.006(2) -0.008(2)
C22 0.038(3) 0.032(2) 0.019(2) -0.0039(19) -0.001(2) -0.001(2)
C23 0.029(2) 0.026(2) 0.017(2) 0.0004(18) -0.0009(18) -0.0020(19)
C24 0.028(2) 0.028(2) 0.015(2) -0.0024(18) 0.0023(18) -0.0005(19)
C25 0.034(3) 0.028(2) 0.020(2) -0.0043(19) -0.0039(19) 0.000(2)
C26 0.041(3) 0.025(2) 0.021(2) -0.0050(19) -0.003(2) -0.001(2)
C27 0.045(3) 0.017(2) 0.027(3) -0.0021(18) -0.006(2) 0.001(2)
C28 0.042(3) 0.030(2) 0.023(2) 0.004(2) -0.008(2) -0.002(2)
C29 0.093(4) 0.061(3) 0.098(4) -0.020(3) -0.030(3) 0.014(3)
C30 0.093(4) 0.056(3) 0.103(4) -0.020(3) -0.033(3) 0.009(3)
C31 0.097(4) 0.066(3) 0.090(3) 0.039(3) -0.023(3) -0.005(3)
C32 0.094(3) 0.066(3) 0.082(3) 0.041(3) -0.026(3) -0.015(3)
C60 0.052(4) 0.049(3) 0.051(4) 0.014(3) -0.017(3) -0.008(3)
C89 0.070(4) 0.038(3) 0.076(5) 0.006(3) -0.030(4) 0.005(3)
Co1 0.0346(5) 0.0248(4) 0.0129(4) -0.0002(3) -0.0050(3) 0.0018(4)
Co2 0.0346(5) 0.0269(5) 0.0129(4) 0.0033(3) -0.0056(3) -0.0011(4)
N1 0.043(2) 0.0266(19) 0.0162(19) -0.0055(15) -0.0050(17) -0.0009(17)
N2 0.042(2) 0.031(2) 0.019(2) 0.0087(16) -0.0039(17) 0.0007(18)
N3 0.091(3) 0.061(3) 0.081(3) 0.041(2) -0.027(3) -0.010(2)
N4 0.088(3) 0.052(2) 0.094(3) -0.023(2) -0.036(3) 0.010(2)
O1 0.042(2) 0.057(2) 0.0220(18) -0.0125(16) -0.0037(15) -0.0053(17)
O2 0.048(2) 0.043(2) 0.0211(18) -0.0037(15) 0.0012(15) -0.0081(17)
O3 0.046(2) 0.044(2) 0.0292(19) 0.0104(16) -0.0040(16) 0.0061(17)
O4 0.041(2) 0.092(3) 0.033(2) 0.037(2) -0.0098(17) -0.012(2)
O5 0.059(3) 0.066(3) 0.074(3) -0.031(2) -0.028(2) 0.004(2)
O6 0.051(2) 0.045(2) 0.041(2) 0.0175(18) -0.0090(18) 0.0041(18)
O7 0.0340(18) 0.0314(18) 0.0171(17) 0.0011(13) -0.0044(14) 0.0002(14)
O8 0.074(3) 0.039(2) 0.039(2) 0.0056(17) -0.024(2) -0.0015(19)
O9 0.089(3) 0.032(2) 0.038(2) 0.0150(16) -0.019(2) -0.007(2)
O10 0.072(3) 0.0354(19) 0.0255(19) 0.0009(15) -0.0224(18) 0.0018(18)
O11 0.089(3) 0.0245(18) 0.042(2) -0.0082(16) -0.025(2) 0.0058(18)

loop_
_atom_type_symbol
_atom_type_description
_atom_type_scat_dispersion_real
_atom_type_scat_dispersion_imag
_atom_type_scat_source
C C 0.0030 0.0020 'International Tables Vol C Tables 4.2.6.8 and 6.1.1.4'
H H 0.0000 0.0000 'International Tables Vol C Tables 4.2.6.8 and 6.1.1.4'
Co Co 0.3490 0.9720 'International Tables Vol C Tables 4.2.6.8 and 6.1.1.4'
N N 0.0060 0.0030 'International Tables Vol C Tables 4.2.6.8 and 6.1.1.4'
O O 0.0110 0.0060 'International Tables Vol C Tables 4.2.6.8 and 6.1.1.4'

loop_
_geom_angle_atom_site_label_1
_geom_angle_atom_site_label_2
_geom_angle_atom_site_label_3
_geom_angle
_geom_angle_site_symmetry_1
_geom_angle_site_symmetry_3
O3 C1 C2 119.7(4) . .
O3 C1 O4 124.5(5) . .
O4 C1 C2 115.8(5) . .
C3 C2 C1 119.1(4) . .
C3 C2 C7 119.2(5) . .
C7 C2 C1 121.7(4) . .
C2 C3 H3 119.5 . .
C2 C3 C4 120.9(5) . .
C4 C3 H3 119.5 . .
C3 C4 H4 120.0 . .
C5 C4 C3 119.9(5) . .
C5 C4 H4 120.0 . .
C4 C5 H5 120.3 . .
C6 C5 C4 119.3(5) . .
C6 C5 H5 120.3 . .
C5 C6 C7 121.0(4) . .
C5 C6 N2 118.1(4) . .
C7 C6 N2 120.9(4) . .
C2 C7 H7 120.2 . .
C6 C7 C2 119.6(4) . .
C6 C7 H7 120.2 . .
N2 C8 C9 117.1(4) . .
O9 C8 C9 121.6(4) . .
O9 C8 N2 121.3(4) . .
C10 C9 C8 119.5(4) . .
C14 C9 C8 119.8(4) . .
C14 C9 C10 120.6(4) . .
C9 C10 C10 118.9(5) . 2_668
C11 C10 C9 121.8(4) . .
C11 C10 C10 119.4(5) . 2_668
C10 C11 C12 119.8(4) . .
C13 C11 C10 120.8(4) . .
C13 C11 C12 119.5(4) . .
N2 C12 C11 116.5(4) . .
O8 C12 C11 122.6(4) . .
O8 C12 N2 120.9(4) . .
C11 C13 H13 120.0 . .
C11 C13 C14 120.1(4) . 2_668
C14 C13 H13 120.0 2_668 .
C9 C14 C13 120.3(4) . 2_668
C9 C14 H14 119.9 . .
C13 C14 H14 119.9 2_668 .
O1 C15 C16 113.9(4) . .
O2 C15 C16 119.9(4) . .
O2 C15 O1 126.2(4) . .
C17 C16 C15 120.7(4) . .
C21 C16 C15 118.7(4) . .
C21 C16 C17 120.5(4) . .
C16 C17 H17 120.8 . .
C18 C17 C16 118.3(4) . .
C18 C17 H17 120.8 . .
C17 C18 N1 119.6(4) . .
C19 C18 C17 121.6(4) . .
C19 C18 N1 118.7(4) . .
C18 C19 H19 120.3 . .
C18 C19 C20 119.5(5) . .
C20 C19 H19 120.3 . .
C19 C20 H20 119.9 . .
C19 C20 C21 120.3(5) . .
C21 C20 H20 119.9 . .
C16 C21 C20 119.7(4) . .
C16 C21 H21 120.1 . .
C20 C21 H21 120.1 . .
N1 C22 C23 117.0(4) . .
O10 C22 C23 122.2(4) . .
O10 C22 N1 120.8(4) . .
C24 C23 C22 119.1(4) . .
C28 C23 C22 120.2(4) . .
C28 C23 C24 120.7(4) . .
C23 C24 C24 118.7(5) . 2_566
C25 C24 C23 122.1(4) . .
C25 C24 C24 119.2(5) . 2_566
C24 C25 C26 119.4(4) . .
C27 C25 C24 120.6(4) . .
C27 C25 C26 119.9(4) . .
N1 C26 C25 117.0(4) . .
O11 C26 C25 122.2(4) . .
O11 C26 N1 120.8(4) . .
C25 C27 H27 119.8 . .
C25 C27 C28 120.4(4) . 2_566
C28 C27 H27 119.8 2_566 .
C23 C28 C27 120.4(4) . 2_566
C23 C28 H28 119.8 . .
C27 C28 H28 119.8 2_566 .
H29A C29 H29B 109.5 . .
H29A C29 H29C 109.5 . .
H29B C29 H29C 109.5 . .
N4 C29 H29A 109.5 . .
N4 C29 H29B 109.5 . .
N4 C29 H29C 109.5 . .
H30A C30 H30B 109.5 . .
H30A C30 H30C 109.5 . .
H30B C30 H30C 109.5 . .
N4 C30 H30A 109.5 . .
N4 C30 H30B 109.5 . .
N4 C30 H30C 109.5 . .
H31A C31 H31B 109.5 . .
H31A C31 H31C 109.5 . .
H31B C31 H31C 109.5 . .
N3 C31 H31A 109.5 . .
N3 C31 H31B 109.5 . .
N3 C31 H31C 109.5 . .
H32A C32 H32B 109.5 . .
H32A C32 H32C 109.5 . .
H32B C32 H32C 109.5 . .
N3 C32 H32A 109.5 . .
N3 C32 H32B 109.5 . .
N3 C32 H32C 109.5 . .
N3 C60 H60 116.5 . .
O6 C60 H60 116.5 . .
O6 C60 N3 126.9(7) . .
N4 C89 H89 117.1 . .
O5 C89 H89 117.1 . .
O5 C89 N4 125.7(8) . .
O1 Co1 O1 180.000(1) 2_577 .
O1 Co1 O6 89.54(15) . .
O1 Co1 O6 90.46(15) 2_577 .
O1 Co1 O6 89.54(15) 2_577 2_577
O1 Co1 O6 90.46(15) . 2_577
O1 Co1 O7 87.93(13) 2_577 2_577
O1 Co1 O7 92.07(13) . 2_577
O1 Co1 O7 87.93(13) . .
O1 Co1 O7 92.07(13) 2_577 .
O6 Co1 O6 180.000(1) 2_577 .
O6 Co1 O7 92.43(13) 2_577 2_577
O6 Co1 O7 87.57(13) . 2_577
O6 Co1 O7 92.43(13) . .
O6 Co1 O7 87.57(13) 2_577 .
O7 Co1 O7 180.000(1) . 2_577
O4 Co2 O4 180.000(1) 2_677 .
O4 Co2 O5 84.5(2) 2_677 .
O4 Co2 O5 95.5(2) . .
O4 Co2 O5 95.5(2) 2_677 2_677
O4 Co2 O5 84.5(2) . 2_677
O4 Co2 O7 89.78(13) 2_677 .
O4 Co2 O7 90.22(13) . .
O4 Co2 O7 89.78(13) . 2_677
O4 Co2 O7 90.22(13) 2_677 2_677
O5 Co2 O5 180.000(2) 2_677 .
O5 Co2 O7 85.79(14) 2_677 .
O5 Co2 O7 94.21(14) . .
O5 Co2 O7 85.79(14) . 2_677
O5 Co2 O7 94.21(14) 2_677 2_677
O7 Co2 O7 180.000(1) 2_677 .
C22 N1 C18 117.9(4) . .
C22 N1 C26 124.9(4) . .
C26 N1 C18 117.1(3) . .
C8 N2 C6 117.8(4) . .
C8 N2 C12 124.9(4) . .
C12 N2 C6 116.9(4) . .
C32 N3 C31 117.1(6) . .
C60 N3 C31 119.7(6) . .
C60 N3 C32 123.1(7) . .
C29 N4 C30 119.6(6) . .
C89 N4 C29 123.2(7) . .
C89 N4 C30 117.1(7) . .
C15 O1 Co1 133.5(3) . .
C1 O4 Co2 128.6(3) . .
C89 O5 Co2 132.2(5) . .
C60 O6 Co1 126.5(4) . .
Co1 O7 Co2 139.02(15) . .
Co1 O7 H7A 96(4) . .
Co1 O7 H7B 110(4) . .
Co2 O7 H7A 110(4) . .
Co2 O7 H7B 94(4) . .
H7A O7 H7B 106(6) . .

loop_
_geom_bond_atom_site_label_1
_geom_bond_atom_site_label_2
_geom_bond_distance
_geom_bond_site_symmetry_2
C1 C2 1.510(7) .
C1 O3 1.241(6) .
C1 O4 1.269(6) .
C2 C3 1.366(7) .
C2 C7 1.395(6) .
C3 H3 0.9300 .
C3 C4 1.381(8) .
C4 H4 0.9300 .
C4 C5 1.378(7) .
C5 H5 0.9300 .
C5 C6 1.373(7) .
C6 C7 1.374(7) .
C6 N2 1.452(6) .
C7 H7 0.9300 .
C8 C9 1.483(6) .
C8 N2 1.394(6) .
C8 O9 1.213(6) .
C9 C10 1.405(6) .
C9 C14 1.381(7) .
C10 C10 1.419(8) 2_668
C10 C11 1.404(6) .
C11 C12 1.483(6) .
C11 C13 1.373(6) .
C12 N2 1.406(6) .
C12 O8 1.206(6) .
C13 H13 0.9300 .
C13 C14 1.402(6) 2_668
C14 C13 1.402(6) 2_668
C14 H14 0.9300 .
C15 C16 1.515(6) .
C15 O1 1.260(5) .
C15 O2 1.228(6) .
C16 C17 1.391(6) .
C16 C21 1.381(7) .
C17 H17 0.9300 .
C17 C18 1.385(6) .
C18 C19 1.370(7) .
C18 N1 1.451(5) .
C19 H19 0.9300 .
C19 C20 1.378(7) .
C20 H20 0.9300 .
C20 C21 1.384(7) .
C21 H21 0.9300 .
C22 C23 1.485(6) .
C22 N1 1.393(6) .
C22 O10 1.212(6) .
C23 C24 1.408(6) .
C23 C28 1.368(6) .
C24 C24 1.426(8) 2_566
C24 C25 1.402(6) .
C25 C26 1.480(6) .
C25 C27 1.367(6) .
C26 N1 1.403(6) .
C26 O11 1.209(5) .
C27 H27 0.9300 .
C27 C28 1.404(6) 2_566
C28 C27 1.404(6) 2_566
C28 H28 0.9300 .
C29 H29A 0.9600 .
C29 H29B 0.9600 .
C29 H29C 0.9600 .
C29 N4 1.406(10) .
C30 H30A 0.9600 .
C30 H30B 0.9600 .
C30 H30C 0.9600 .
C30 N4 1.446(10) .
C31 H31A 0.9600 .
C31 H31B 0.9600 .
C31 H31C 0.9600 .
C31 N3 1.457(10) .
C32 H32A 0.9600 .
C32 H32B 0.9600 .
C32 H32C 0.9600 .
C32 N3 1.431(9) .
C60 H60 0.9300 .
C60 N3 1.305(8) .
C60 O6 1.212(6) .
C89 H89 0.9300 .
C89 N4 1.337(8) .
C89 O5 1.158(7) .
Co1 O1 1.984(3) .
Co1 O1 1.984(3) 2_577
Co1 O6 2.108(3) .
Co1 O6 2.108(3) 2_577
Co1 O7 2.233(3) 2_577
Co1 O7 2.233(3) .
Co2 O4 2.016(3) .
Co2 O4 2.016(3) 2_677
Co2 O5 2.046(4) .
Co2 O5 2.046(4) 2_677
Co2 O7 2.250(3) .
Co2 O7 2.250(3) 2_677
O7 H7A 0.84(2) .
O7 H7B 0.84(2) .
